data_7053174
loop_
_publ_author_name
'Mouchaham, Georges'
'Roques, Nans'
'Duhayon, Carine'
'Imaz, Inhar'
'Sutter, Jean-Pascal'

_publ_section_title
;
 Extended H-bond networks based on guanidinium H-donors and
 [Zr(A)4]4&#x2212; H-acceptor units: modulation of the assemblage and
 guest accessible volume by chemical design (A = oxalate,
 dihydrobenzoquinonate, chloranilate)
;
_journal_issue 11
_journal_name_full 'New Journal of Chemistry'
_journal_page_first 3476
_journal_paper_doi 10.1039/c3nj00520h
_journal_volume 37
_journal_year 2013
_chemical_absolute_configuration ad
_chemical_formula_moiety 'C8 O16 Zr, 4(C3 H6 N3), 5(H2 O)'
_chemical_formula_sum 'C20 H34 N12 O21 Zr'
_chemical_formula_weight 869.78
_space_group_IT_number 33
_symmetry_cell_setting orthorhombic
_symmetry_space_group_name_Hall 'P 2c -2n'
_symmetry_space_group_name_H-M 'P n a 21'
_atom_sites_solution_hydrogens geom
_atom_sites_solution_primary direct
_cell_angle_alpha 90
_cell_angle_beta 90
_cell_angle_gamma 90
_cell_formula_units_Z 4
_cell_length_a 37.6265(11)
_cell_length_b 7.2895(2)
_cell_length_c 12.4055(4)
_cell_measurement_reflns_used 9767
_cell_measurement_temperature 180
_cell_measurement_theta_max 35
_cell_measurement_theta_min 3
_cell_volume 3402.56(18)
_computing_cell_refinement 'Apex2 (Bruker AXS, 2006)'
_computing_data_collection 'Apex2 (Bruker AXS, 2006)'
_computing_data_reduction 'Apex2 (Bruker AXS, 2006)'
_computing_molecular_graphics 'CAMERON (Watkin et al., 1996)'
_computing_publication_material 'CRYSTALS (Betteridge et al., 2003)'
_computing_structure_refinement 'CRYSTALS (Betteridge et al., 2003)'
_computing_structure_solution 'SIR92 (Altomare et al., 1994)'
_diffrn_ambient_temperature 180
_diffrn_measured_fraction_theta_full 0.999
_diffrn_measured_fraction_theta_max 0.999
_diffrn_measurement_device Area
_diffrn_measurement_device_type 'Bruker Kappa Apex2'
_diffrn_measurement_method '\f & \w scans'
_diffrn_radiation_monochromator graphite
_diffrn_radiation_type 'Mo K\a'
_diffrn_radiation_wavelength 0.71073
_diffrn_reflns_av_R_equivalents 0.026
_diffrn_reflns_limit_h_max 60
_diffrn_reflns_limit_h_min -60
_diffrn_reflns_limit_k_max 8
_diffrn_reflns_limit_k_min -11
_diffrn_reflns_limit_l_max 19
_diffrn_reflns_limit_l_min -20
_diffrn_reflns_number 59891
_diffrn_reflns_theta_full 35.061
_diffrn_reflns_theta_max 35.061
_diffrn_reflns_theta_min 1.082
_diffrn_standards_number 0
_exptl_absorpt_coefficient_mu 0.428
_exptl_absorpt_correction_T_max 0.92
_exptl_absorpt_correction_T_min 0.88
_exptl_absorpt_correction_type multi-scan
_exptl_absorpt_process_details 'Blessing, acta cryst. (1995), a51, 33-38'
_exptl_crystal_colour colorless
_exptl_crystal_density_diffrn 1.698
_exptl_crystal_density_method 'not measured'
_exptl_crystal_description block
_exptl_crystal_F_000 1784
_exptl_crystal_size_max 0.250
_exptl_crystal_size_mid 0.200
_exptl_crystal_size_min 0.200
_refine_diff_density_max 0.48
_refine_diff_density_min -0.51
_refine_ls_abs_structure_details 'Flack (1983), 6037 Friedel-pairs'
_refine_ls_abs_structure_Flack 0.273(15)
_refine_ls_extinction_method None
_refine_ls_goodness_of_fit_ref 1.0823
_refine_ls_hydrogen_treatment constr
_refine_ls_matrix_type full
_refine_ls_number_parameters 488
_refine_ls_number_reflns 11443
_refine_ls_number_restraints 1
_refine_ls_R_factor_all 0.0376
_refine_ls_R_factor_gt 0.0296
_refine_ls_shift/su_max 0.0043019
_refine_ls_shift/su_mean 0.0001211
_refine_ls_structure_factor_coef F
_refine_ls_weighting_details
;
 Method, part 1, Chebychev polynomial, (Watkin, 1994, Prince, 1982) 
 [weight] = 1.0/[A~0~*T~0~(x)+A~1~*T~1~(x) ... +A~n-1~]*T~n-1~(x)] 
 where A~i~ are the Chebychev coefficients listed below and x= Fcalc/Fmax 
 Method = Robust Weighting (Prince, 1982) 
 W = [weight] * [1-(deltaF/6*sigmaF)^2^]^2^ 
 A~i~ are: 
 1.23 0.393 1.02 
;
_refine_ls_weighting_scheme calc
_refine_ls_wR_factor_all 0.0346
_refine_ls_wR_factor_gt 0.0316
_refine_ls_wR_factor_ref 0.0309
_reflns_limit_h_max 60
_reflns_limit_h_min 0
_reflns_limit_k_max 11
_reflns_limit_k_min 0
_reflns_limit_l_max 19
_reflns_limit_l_min -20
_reflns_number_gt 12116
_reflns_number_total 13840
_reflns_threshold_expression I>2.0\s(I)
_oxford_refine_ls_r_factor_ref 0.0269
_oxford_reflns_number_all 13811
_oxford_reflns_threshold_expression_ref I>3.0\s(I)
_cod_data_source_file c3nj00520h.txt
_cod_data_source_block cpd2
_cod_depositor_comments
;
The following automatic conversions were performed:

'_symmetry_cell_setting' value 'Orthorhombic' changed to
'orthorhombic' according to
/home/saulius/struct/CIF-dictionaries/cif_core.dic dictionary named
'cif_core.dic' version 2.4.2 from 2011-04-26.

Automatic conversion script
Id: cif_fix_values 1891 2012-01-12 08:04:46Z andrius 
;
_cod_original_cell_volume 3402.56(17)
_cod_original_sg_symbol_H-M 'P n a 21 '
_cod_original_formula_sum 'C20 H34 N12 O21 Zr1'
_cod_database_code 7053174

loop_
_symmetry_equiv_pos_as_xyz
x,y,z
-x+1/2,y+1/2,z+1/2
x+1/2,-y+1/2,z
-x,-y,z+1/2

loop_
_atom_site_label
_atom_site_type_symbol
_atom_site_fract_x
_atom_site_fract_y
_atom_site_fract_z
_atom_site_U_iso_or_equiv
_atom_site_occupancy
_atom_site_adp_type
_atom_site_refinement_flags_posn
N1 N 0.75965(3) 0.7405(2) 0.33719(13) 0.0228 1.0000 Uani .
N2 N 0.70255(3) 0.7251(2) 0.34909(11) 0.0213 1.0000 Uani .
N3 N 0.73613(4) 0.5653(2) 0.48137(13) 0.0269 1.0000 Uani .
N4 N 0.76081(3) 0.9317(2) 0.64378(12) 0.0223 1.0000 Uani .
N5 N 0.70360(3) 0.9429(2) 0.63580(12) 0.0227 1.0000 Uani .
N6 N 0.73585(4) 1.1050(2) 0.50050(16) 0.0279 1.0000 Uani .
N7 N 0.52248(3) 1.0475(2) 0.12591(11) 0.0250 1.0000 Uani .
N8 N 0.56017(3) 1.06671(19) -0.00499(15) 0.0258 1.0000 Uani .
N9 N 0.50315(4) 0.9408(2) -0.04675(12) 0.0272 1.0000 Uani .
N10 N 0.48163(4) 0.5551(2) 0.39022(12) 0.0277 1.0000 Uani .
N11 N 0.44752(3) 0.4474(2) 0.51519(11) 0.0227 1.0000 Uani .
N12 N 0.50786(4) 0.4960(3) 0.56199(14) 0.0347 1.0000 Uani .
C1 C 0.56258(3) 0.9722(2) 0.68921(11) 0.0161 1.0000 Uani .
C2 C 0.60106(3) 0.95686(18) 0.73061(11) 0.0148 1.0000 Uani .
C3 C 0.60898(4) 1.20576(19) 0.38333(12) 0.0174 1.0000 Uani .
C4 C 0.64765(4) 1.1523(2) 0.41076(11) 0.0165 1.0000 Uani .
C5 C 0.64796(3) 0.5167(2) 0.57548(11) 0.0153 1.0000 Uani .
C6 C 0.60937(4) 0.46471(19) 0.60630(12) 0.0170 1.0000 Uani .
C7 C 0.56124(3) 0.69493(19) 0.30244(11) 0.0150 1.0000 Uani .
C8 C 0.59930(3) 0.71426(19) 0.25780(11) 0.0142 1.0000 Uani .
C9 C 0.74561(7) 0.8441(3) 0.25330(19) 0.0297 1.0000 Uani .
C10 C 0.71018(7) 0.8339(3) 0.26085(18) 0.0275 1.0000 Uani .
C11 C 0.73285(4) 0.6712(2) 0.39489(12) 0.0184 1.0000 Uani .
C12 C 0.74792(6) 0.8267(3) 0.7286(2) 0.0271 1.0000 Uani .
C13 C 0.71232(7) 0.8339(3) 0.72340(19) 0.0288 1.0000 Uani .
C14 C 0.73344(3) 0.9989(2) 0.58730(12) 0.0188 1.0000 Uani .
C15 C 0.55333(5) 1.1218(3) 0.16783(14) 0.0286 1.0000 Uani .
C16 C 0.57689(5) 1.1334(3) 0.08684(16) 0.0292 1.0000 Uani .
C17 C 0.52703(4) 1.0158(2) 0.02050(12) 0.0212 1.0000 Uani .
C18 C 0.44790(5) 0.5400(3) 0.34626(15) 0.0308 1.0000 Uani .
C19 C 0.42688(4) 0.4728(3) 0.42414(15) 0.0281 1.0000 Uani .
C20 C 0.48087(3) 0.4990(2) 0.49254(18) 0.0231 1.0000 Uani .
O1 O 0.55881(3) 0.93286(16) 0.58967(8) 0.0172 1.0000 Uani .
O2 O 0.62287(3) 0.90127(16) 0.65959(9) 0.0169 1.0000 Uani .
O3 O 0.53842(3) 1.0186(2) 0.75070(10) 0.0265 1.0000 Uani .
O4 O 0.60799(3) 0.99599(19) 0.82522(9) 0.0207 1.0000 Uani .
O5 O 0.58617(3) 1.08565(15) 0.41604(9) 0.0180 1.0000 Uani .
O6 O 0.65004(3) 1.01123(15) 0.47205(8) 0.0166 1.0000 Uani .
O7 O 0.60255(4) 1.3479(2) 0.33561(18) 0.0309 1.0000 Uani .
O8 O 0.67298(3) 1.24037(18) 0.37536(11) 0.0251 1.0000 Uani .
O9 O 0.64992(3) 0.65760(15) 0.51328(8) 0.0169 1.0000 Uani .
O10 O 0.58657(3) 0.58557(15) 0.57538(10) 0.0182 1.0000 Uani .
O11 O 0.67338(3) 0.42835(17) 0.60851(11) 0.0242 1.0000 Uani .
O12 O 0.60316(4) 0.3222(2) 0.65384(17) 0.0299 1.0000 Uani .
O13 O 0.55806(3) 0.73552(16) 0.40155(9) 0.0171 1.0000 Uani .
O14 O 0.62160(2) 0.77094(15) 0.32695(9) 0.0163 1.0000 Uani .
O15 O 0.53692(3) 0.64316(18) 0.24321(10) 0.0223 1.0000 Uani .
O16 O 0.60537(3) 0.67566(17) 0.16216(9) 0.0202 1.0000 Uani .
O17 O 0.83409(3) 0.7708(2) 0.31379(11) 0.0293 1.0000 Uani .
O20 O 0.69204(4) 0.5649(2) -0.05814(13) 0.0352 1.0000 Uani .
O21 O 0.64307(2) 0.83229(16) 0.99636(16) 0.0241 1.0000 Uani .
O18 O 0.66377(3) 0.3993(2) 0.16997(11) 0.0293 1.0000 Uani .
O19 O 0.69175(4) 0.1058(2) 0.04341(13) 0.0349 1.0000 Uani .
Zr1 Zr 0.603780(2) 0.835173(14) 0.49373(3) 0.0113 1.0000 Uani .
H11 H 0.7824 0.7217 0.3516 0.0295 1.0000 Uiso R
H21 H 0.6818 0.7077 0.3765 0.0274 1.0000 Uiso R
H31 H 0.7172 0.5276 0.5174 0.0327 1.0000 Uiso R
H32 H 0.7570 0.5568 0.5128 0.0346 1.0000 Uiso R
H41 H 0.7833 0.9428 0.6255 0.0288 1.0000 Uiso R
H51 H 0.6828 0.9599 0.6091 0.0285 1.0000 Uiso R
H61 H 0.7567 1.1195 0.4700 0.0351 1.0000 Uiso R
H62 H 0.7169 1.1460 0.4677 0.0354 1.0000 Uiso R
H71 H 0.5034 1.0263 0.1640 0.0313 1.0000 Uiso R
H81 H 0.5691 1.0664 -0.0696 0.0329 1.0000 Uiso R
H91 H 0.7598 0.9075 0.2031 0.0364 1.0000 Uiso R
H92 H 0.4814 0.9321 -0.0247 0.0351 1.0000 Uiso R
H93 H 0.5075 0.9486 -0.1156 0.0328 1.0000 Uiso R
H101 H 0.6931 0.8864 0.2156 0.0388 1.0000 Uiso R
H102 H 0.5002 0.5966 0.3548 0.0355 1.0000 Uiso R
H111 H 0.4396 0.4150 0.5800 0.0299 1.0000 Uiso R
H121 H 0.7624 0.7668 0.7788 0.0352 1.0000 Uiso R
H122 H 0.5042 0.4417 0.6230 0.0431 1.0000 Uiso R
H123 H 0.5291 0.5333 0.5453 0.0426 1.0000 Uiso R
H131 H 0.6958 0.7779 0.7702 0.0345 1.0000 Uiso R
H151 H 0.5558 1.1571 0.2404 0.0359 1.0000 Uiso R
H161 H 0.6009 1.1780 0.0904 0.0345 1.0000 Uiso R
H171 H 0.8510 0.7039 0.3318 0.0448 1.0000 Uiso R
H172 H 0.8331 0.8082 0.2503 0.0458 1.0000 Uiso R
H181 H 0.4424 0.5750 0.2763 0.0382 1.0000 Uiso R
H191 H 0.4027 0.4483 0.4210 0.0347 1.0000 Uiso R
H201 H 0.6819 0.4746 -0.0867 0.0557 1.0000 Uiso R
H202 H 0.6766 0.6418 -0.0402 0.0544 1.0000 Uiso R
H211 H 0.6295 0.8049 1.0490 0.0382 1.0000 Uiso R
H212 H 0.6333 0.8863 0.9471 0.0385 1.0000 Uiso R
H183 H 0.6610 0.3588 0.2321 0.0460 1.0000 Uiso R
H182 H 0.6496 0.4819 0.1572 0.0470 1.0000 Uiso R
H192 H 0.6809 0.1874 0.0823 0.0544 1.0000 Uiso R
H193 H 0.6776 0.0239 0.0221 0.0546 1.0000 Uiso R

loop_
_atom_site_aniso_label
_atom_site_aniso_U_11
_atom_site_aniso_U_22
_atom_site_aniso_U_33
_atom_site_aniso_U_23
_atom_site_aniso_U_13
_atom_site_aniso_U_12
N1 0.0183(5) 0.0196(6) 0.0306(7) -0.0016(5) 0.0083(5) -0.0013(4)
N2 0.0162(5) 0.0253(6) 0.0225(6) 0.0006(5) 0.0035(4) 0.0011(4)
N3 0.0248(5) 0.0310(6) 0.0250(8) 0.0060(6) 0.0008(5) -0.0015(4)
N4 0.0161(5) 0.0201(6) 0.0307(7) -0.0011(5) -0.0059(4) 0.0023(4)
N5 0.0166(5) 0.0269(6) 0.0246(6) 0.0013(5) -0.0038(4) -0.0024(4)
N6 0.0255(5) 0.0306(6) 0.0278(7) 0.0062(7) 0.0000(6) 0.0010(4)
N7 0.0186(5) 0.0399(8) 0.0166(5) 0.0028(5) 0.0032(4) 0.0050(5)
N8 0.0217(4) 0.0334(6) 0.0223(5) 0.0020(7) 0.0085(6) 0.0032(4)
N9 0.0232(6) 0.0394(8) 0.0190(6) -0.0014(5) 0.0033(4) 0.0020(5)
N10 0.0235(6) 0.0371(7) 0.0225(6) 0.0071(5) 0.0056(5) -0.0069(5)
N11 0.0204(5) 0.0280(6) 0.0199(6) 0.0030(4) 0.0047(4) -0.0057(4)
N12 0.0236(6) 0.0513(10) 0.0291(7) 0.0092(7) -0.0022(5) -0.0119(6)
C1 0.0149(5) 0.0208(6) 0.0127(5) -0.0011(4) 0.0001(4) -0.0005(4)
C2 0.0139(5) 0.0174(5) 0.0130(5) 0.0003(4) -0.0004(4) -0.0011(4)
C3 0.0198(6) 0.0144(5) 0.0181(6) 0.0025(4) -0.0020(4) 0.0004(4)
C4 0.0189(5) 0.0147(5) 0.0159(5) 0.0001(5) -0.0017(4) -0.0018(4)
C5 0.0171(5) 0.0151(5) 0.0136(5) -0.0003(4) 0.0018(4) 0.0011(4)
C6 0.0181(5) 0.0159(6) 0.0172(5) -0.0006(4) 0.0015(4) -0.0013(4)
C7 0.0122(4) 0.0187(6) 0.0141(5) 0.0014(4) -0.0001(4) -0.0009(4)
C8 0.0148(5) 0.0153(5) 0.0126(5) 0.0004(4) 0.0008(4) -0.0003(4)
C9 0.0424(12) 0.0205(9) 0.0263(10) 0.0027(6) 0.0131(8) -0.0011(6)
C10 0.0322(10) 0.0259(11) 0.0245(10) 0.0019(6) 0.0034(8) 0.0066(6)
C11 0.0180(5) 0.0168(5) 0.0205(6) -0.0034(5) 0.0036(4) -0.0006(5)
C12 0.0300(9) 0.0210(9) 0.0304(10) 0.0021(6) -0.0124(7) 0.0010(6)
C13 0.0359(11) 0.0261(11) 0.0244(10) 0.0037(6) -0.0018(8) -0.0078(6)
C14 0.0169(5) 0.0169(5) 0.0228(6) -0.0018(5) -0.0037(4) 0.0005(5)
C15 0.0238(6) 0.0397(9) 0.0221(7) -0.0009(6) -0.0019(5) 0.0053(6)
C16 0.0220(6) 0.0352(9) 0.0305(8) 0.0022(6) 0.0017(6) 0.0018(6)
C17 0.0205(5) 0.0262(6) 0.0167(5) 0.0035(5) 0.0041(4) 0.0074(5)
C18 0.0289(7) 0.0397(10) 0.0236(7) 0.0065(6) -0.0014(6) -0.0058(6)
C19 0.0212(6) 0.0337(9) 0.0293(8) 0.0036(6) 0.0003(5) -0.0067(6)
C20 0.0208(4) 0.0271(5) 0.0215(5) 0.0018(7) 0.0054(7) -0.0052(4)
O1 0.0138(4) 0.0262(5) 0.0115(4) -0.0018(4) -0.0004(3) 0.0025(3)
O2 0.0139(4) 0.0238(5) 0.0130(4) -0.0022(4) -0.0010(3) 0.0013(3)
O3 0.0156(4) 0.0473(8) 0.0165(5) -0.0056(5) 0.0033(3) 0.0023(5)
O4 0.0200(4) 0.0301(5) 0.0119(4) -0.0004(4) -0.0015(3) -0.0018(4)
O5 0.0155(4) 0.0188(5) 0.0196(5) 0.0023(4) -0.0002(3) 0.0015(3)
O6 0.0158(3) 0.0165(4) 0.0174(5) 0.0047(3) -0.0037(3) -0.0025(3)
O7 0.0282(8) 0.0206(6) 0.0440(10) 0.0137(6) -0.0066(6) 0.0011(4)
O8 0.0205(5) 0.0263(6) 0.0284(6) 0.0107(5) -0.0015(4) -0.0061(4)
O9 0.0170(3) 0.0163(4) 0.0173(6) 0.0027(4) 0.0031(3) 0.0015(3)
O10 0.0148(4) 0.0191(5) 0.0207(5) 0.0038(4) 0.0014(3) -0.0017(3)
O11 0.0197(4) 0.0244(5) 0.0287(6) 0.0094(5) 0.0021(4) 0.0066(4)
O12 0.0295(8) 0.0225(7) 0.0375(9) 0.0133(5) 0.0040(6) -0.0022(5)
O13 0.0135(4) 0.0251(5) 0.0128(4) -0.0033(4) 0.0009(3) -0.0035(3)
O14 0.0129(4) 0.0216(5) 0.0143(4) -0.0034(4) 0.0008(3) -0.0022(3)
O15 0.0165(4) 0.0342(7) 0.0160(4) -0.0031(4) -0.0031(3) -0.0056(4)
O16 0.0208(4) 0.0280(5) 0.0120(4) -0.0034(4) 0.0019(3) -0.0036(4)
O17 0.0235(5) 0.0392(7) 0.0252(6) 0.0070(5) 0.0073(4) 0.0087(5)
O20 0.0238(6) 0.0343(7) 0.0476(9) -0.0067(6) 0.0002(5) 0.0043(5)
O21 0.0210(3) 0.0284(4) 0.0230(4) 0.0052(5) 0.0003(7) 0.0000(4)
O18 0.0260(5) 0.0350(7) 0.0269(6) 0.0076(5) 0.0079(5) 0.0056(5)
O19 0.0247(6) 0.0335(7) 0.0467(9) -0.0065(6) 0.0010(5) -0.0051(5)
Zr1 0.01013(3) 0.01362(4) 0.01009(4) 0.00029(5) 0.00003(6) -0.00040(4)

loop_
_atom_type_symbol
_atom_type_scat_dispersion_real
_atom_type_scat_dispersion_imag
_atom_type_scat_Cromer_Mann_a1
_atom_type_scat_Cromer_Mann_b1
_atom_type_scat_Cromer_Mann_a2
_atom_type_scat_Cromer_Mann_b2
_atom_type_scat_Cromer_Mann_a3
_atom_type_scat_Cromer_Mann_b3
_atom_type_scat_Cromer_Mann_a4
_atom_type_scat_Cromer_Mann_b4
_atom_type_scat_Cromer_Mann_c
_atom_type_scat_source
C 0.0033 0.0016 2.3100 20.8439 1.0200 10.2075 1.5886 0.5687 0.8650 51.6512 0.2156 'International Tables Vol C 4.2.6.8 and 6.1.1.4'
H 0.0000 0.0000 0.4930 10.5109 0.3229 26.1257 0.1402 3.1424 0.0408 57.7998 0.0030 'International Tables Vol C 4.2.6.8 and 6.1.1.4'
N 0.0061 0.0033 12.2126 0.0057 3.1322 9.8933 2.0125 28.9975 1.1663 0.5826 -11.5290 'International Tables Vol C 4.2.6.8 and 6.1.1.4'
O 0.0106 0.0060 3.0485 13.2771 2.2868 5.7011 1.5463 0.3239 0.8670 32.9089 0.2508 'International Tables Vol C 4.2.6.8 and 6.1.1.4'
Cl 0.1484 0.1585 11.4604 0.0104 7.1964 1.1662 6.2556 18.5194 1.6455 47.7784 -9.5574 'International Tables Vol C 4.2.6.8 and 6.1.1.4'
Zr -2.9673 0.5597 17.8765 1.2762 10.9480 11.9160 5.4173 0.1176 3.6572 87.6627 2.0693 'International Tables Vol C 4.2.6.8 and 6.1.1.4'

loop_
_geom_angle_atom_site_label_1
_geom_angle_atom_site_label_2
_geom_angle_atom_site_label_3
_geom_angle
_geom_angle_publ_flag
C9 N1 C11 108.66(15) yes
C9 N1 H11 127.1 no
C11 N1 H11 124.3 no
C10 N2 C11 109.23(15) yes
C10 N2 H21 125.8 no
C11 N2 H21 124.3 no
C11 N3 H31 120.9 no
C11 N3 H32 118.8 no
H31 N3 H32 118.4 no
C12 N4 C14 109.28(14) yes
C12 N4 H41 125.5 no
C14 N4 H41 124.9 no
C13 N5 C14 109.20(15) yes
C13 N5 H51 126.9 no
C14 N5 H51 123.2 no
C14 N6 H61 118.7 no
C14 N6 H62 121.4 no
H61 N6 H62 119.2 no
C15 N7 C17 109.12(13) yes
C15 N7 H71 123.7 no
C17 N7 H71 127.1 no
C16 N8 C17 108.97(15) yes
C16 N8 H81 125.7 no
C17 N8 H81 125.2 no
C17 N9 H92 117.8 no
C17 N9 H93 117.2 no
H92 N9 H93 119.5 no
C18 N10 C20 109.29(13) yes
C18 N10 H102 123.9 no
C20 N10 H102 126.8 no
C19 N11 C20 108.49(14) yes
C19 N11 H111 125.8 no
C20 N11 H111 125.3 no
C20 N12 H122 116.9 no
C20 N12 H123 122.8 no
H122 N12 H123 119.8 no
C2 C1 O1 114.28(11) yes
C2 C1 O3 120.43(12) yes
O1 C1 O3 125.29(13) yes
C1 C2 O2 113.52(11) yes
C1 C2 O4 119.88(12) yes
O2 C2 O4 126.60(12) yes
C4 C3 O5 112.69(12) yes
C4 C3 O7 120.62(14) yes
O5 C3 O7 126.69(14) yes
C3 C4 O6 113.54(12) yes
C3 C4 O8 121.29(13) yes
O6 C4 O8 125.17(13) yes
C6 C5 O9 113.39(11) yes
C6 C5 O11 121.45(13) yes
O9 C5 O11 125.17(13) yes
C5 C6 O10 112.56(12) yes
C5 C6 O12 120.55(13) yes
O10 C6 O12 126.89(14) yes
C8 C7 O13 114.44(11) yes
C8 C7 O15 120.22(12) yes
O13 C7 O15 125.34(12) yes
C7 C8 O14 113.64(11) yes
C7 C8 O16 119.60(12) yes
O14 C8 O16 126.76(12) yes
N1 C9 C10 107.21(18) yes
N1 C9 H91 123.1 no
C10 C9 H91 129.7 no
N2 C10 C9 107.10(19) yes
N2 C10 H101 124.5 no
C9 C10 H101 128.3 no
N1 C11 N2 107.78(14) yes
N1 C11 N3 125.67(14) yes
N2 C11 N3 126.54(14) yes
N4 C12 C13 106.85(18) yes
N4 C12 H121 124.0 no
C13 C12 H121 129.1 no
N5 C13 C12 107.3(2) yes
N5 C13 H131 125.1 no
C12 C13 H131 127.7 no
N4 C14 N5 107.37(14) yes
N4 C14 N6 125.79(14) yes
N5 C14 N6 126.82(13) yes
N7 C15 C16 107.31(15) yes
N7 C15 H151 123.4 no
C16 C15 H151 129.3 no
N8 C16 C15 107.02(15) yes
N8 C16 H161 125.6 no
C15 C16 H161 127.4 no
N9 C17 N7 126.27(14) yes
N9 C17 N8 126.12(14) yes
N7 C17 N8 107.57(15) yes
N10 C18 C19 106.61(15) yes
N10 C18 H181 123.4 no
C19 C18 H181 130.0 no
N11 C19 C18 107.80(14) yes
N11 C19 H191 124.0 no
C18 C19 H191 128.2 no
N11 C20 N10 107.81(15) yes
N11 C20 N12 125.02(18) yes
N10 C20 N12 127.17(13) yes
C1 O1 Zr1 120.90(9) yes
C2 O2 Zr1 120.02(8) yes
C3 O5 Zr1 120.49(9) yes
C4 O6 Zr1 119.30(8) yes
C5 O9 Zr1 119.69(8) yes
C6 O10 Zr1 120.75(9) yes
C7 O13 Zr1 120.59(8) yes
C8 O14 Zr1 119.86(8) yes
H171 O17 H172 118.6 no
H201 O20 H202 108.6 no
H211 O21 H212 114.6 no
H183 O18 H182 111.1 no
H192 O19 H193 111.2 no
O2 Zr1 O14 143.68(3) yes
O2 Zr1 O13 143.70(4) yes
O14 Zr1 O13 71.41(4) yes
O2 Zr1 O1 71.17(4) yes
O14 Zr1 O1 143.85(4) yes
O13 Zr1 O1 77.55(3) yes
O2 Zr1 O10 81.23(4) yes
O14 Zr1 O10 110.23(4) yes
O13 Zr1 O10 74.49(4) yes
O1 Zr1 O10 77.84(4) yes
O2 Zr1 O6 74.31(4) yes
O14 Zr1 O6 76.61(4) yes
O13 Zr1 O6 139.33(4) yes
O1 Zr1 O6 119.55(4) yes
O10 Zr1 O6 141.79(4) yes
O2 Zr1 O9 76.66(4) yes
O14 Zr1 O9 74.83(4) yes
O13 Zr1 O9 119.14(4) yes
O1 Zr1 O9 138.50(4) yes
O10 Zr1 O9 71.89(4) yes
O2 Zr1 O5 109.05(4) yes
O14 Zr1 O5 81.72(4) yes
O13 Zr1 O5 78.88(4) yes
O1 Zr1 O5 74.42(4) yes
O10 Zr1 O5 144.91(3) yes
O6 Zr1 O9 74.17(3) yes
O6 Zr1 O5 72.15(4) yes
O9 Zr1 O5 142.48(4) yes

loop_
_geom_bond_atom_site_label_1
_geom_bond_atom_site_label_2
_geom_bond_distance
_geom_bond_publ_flag
N1 C9 1.390(3) yes
N1 C11 1.3357(19) yes
N1 H11 0.884 no
N2 C10 1.382(3) yes
N2 C11 1.3332(19) yes
N2 H21 0.862 no
N3 C11 1.327(2) yes
N3 H31 0.885 no
N3 H32 0.880 no
N4 C12 1.389(3) yes
N4 C14 1.3382(18) yes
N4 H41 0.881 no
N5 C13 1.386(3) yes
N5 C14 1.338(2) yes
N5 H51 0.859 no
N6 C14 1.329(2) yes
N6 H61 0.877 no
N6 H62 0.875 no
N7 C15 1.383(2) yes
N7 C17 1.3390(19) yes
N7 H71 0.872 no
N8 C16 1.389(3) yes
N8 C17 1.3389(19) yes
N8 H81 0.868 no
N9 C17 1.342(2) yes
N9 H92 0.865 no
N9 H93 0.871 no
N10 C18 1.386(2) yes
N10 C20 1.334(3) yes
N10 H102 0.878 no
N11 C19 1.383(2) yes
N11 C20 1.3397(17) yes
N11 H111 0.890 no
N12 C20 1.332(2) yes
N12 H122 0.865 no
N12 H123 0.870 no
C1 C2 1.5403(19) yes
C1 O1 1.2757(16) yes
C1 O3 1.2340(16) yes
C2 O2 1.2703(16) yes
C2 O4 1.2357(16) yes
C3 C4 1.5443(19) yes
C3 O5 1.2915(17) yes
C3 O7 1.218(2) yes
C4 O6 1.2819(17) yes
C4 O8 1.2304(17) yes
C5 C6 1.5485(18) yes
C5 O9 1.2870(17) yes
C5 O11 1.2235(17) yes
C6 O10 1.2881(18) yes
C6 O12 1.2172(19) yes
C7 C8 1.5418(18) yes
C7 O13 1.2703(17) yes
C7 O15 1.2326(16) yes
C8 O14 1.2693(16) yes
C8 O16 1.2405(17) yes
C9 C10 1.338(4) yes
C9 H91 0.942 no
C10 H101 0.936 no
C12 C13 1.342(3) yes
C12 H121 0.935 no
C13 H131 0.944 no
C15 C16 1.342(3) yes
C15 H151 0.942 no
C16 H161 0.961 no
C18 C19 1.341(2) yes
C18 H181 0.928 no
C19 H191 0.929 no
O1 Zr1 2.1880(10) yes
O2 Zr1 2.2320(10) yes
O5 Zr1 2.1683(11) yes
O6 Zr1 2.1793(10) yes
O9 Zr1 2.1791(10) yes
O10 Zr1 2.1807(11) yes
O13 Zr1 2.1896(10) yes
O14 Zr1 2.2247(11) yes
O17 H171 0.831 no
O17 H172 0.834 no
O20 H201 0.841 no
O20 H202 0.838 no
O21 H211 0.851 no
O21 H212 0.816 no
O18 H183 0.832 no
O18 H182 0.819 no
O19 H192 0.867 no
O19 H193 0.843 no

loop_
_geom_hbond_atom_site_label_D
_geom_hbond_atom_site_label_H
_geom_hbond_atom_site_label_A
_geom_hbond_site_symmetry_A
_geom_hbond_angle_DHA
_geom_hbond_distance_DH
_geom_hbond_distance_HA
_geom_hbond_distance_DA
_geom_hbond_publ_flag
N1 H11 O17 . 148 0.88 2.03 2.825(2) yes
N2 H21 O9 . 149 0.86 2.11 2.883(2) yes
N2 H21 O14 . 137 0.86 2.39 3.076(2) yes
N3 H31 O11 . 177 0.88 2.13 3.010(2) yes
N3 H32 O19 2_655 159 0.88 2.00 2.836(2) yes
N4 H41 O18 2_655 147 0.88 2.09 2.866(2) yes
N5 H51 O2 . 137 0.86 2.38 3.067(2) yes
N5 H51 O6 . 149 0.86 2.13 2.904(2) yes
N6 H61 O20 2_655 156 0.88 2.00 2.824(2) yes
N6 H62 O8 . 175 0.87 2.12 2.997(2) yes
N7 H71 C1 4_674 152 0.87 2.50 3.299(2) yes
N7 H71 O1 4_674 123 0.87 2.53 3.095(2) yes
N7 H71 O3 4_674 179 0.87 1.93 2.807(2) yes
N8 H81 O3 1_554 130 0.87 2.53 3.159(2) yes
N8 H81 O4 1_554 151 0.87 2.03 2.818(2) yes
N9 H92 O1 4_674 142 0.87 2.30 3.024(2) yes
N9 H93 O3 1_554 154 0.87 2.09 2.898(2) yes
N10 H102 C7 . 164 0.88 2.49 3.346(2) yes
N10 H102 O13 . 136 0.88 2.47 3.165(2) yes
N10 H102 O15 . 164 0.88 1.99 2.840(2) yes
N11 H111 O15 4_665 137 0.89 2.25 2.963(2) yes
N11 H111 O16 4_665 143 0.89 2.08 2.844(2) yes
N12 H122 O15 4_665 145 0.86 2.24 2.987(2) yes
N12 H123 O10 . 155 0.87 2.23 3.037(2) yes
N12 H123 O13 . 138 0.87 2.56 3.252(2) yes
C15 H151 O5 . 145 0.94 2.51 3.328(2) yes
C15 H151 O7 . 132 0.94 2.53 3.237(2) yes
O17 H171 O4 2_644 161 0.83 2.17 2.963(2) yes
O17 H172 O11 2_654 171 0.83 1.98 2.808(2) yes
C18 H181 O12 4_664 146 0.93 2.41 3.225(2) yes
O20 H201 O17 2_644 166 0.84 2.02 2.844(2) yes
O20 H202 O21 1_554 176 0.84 1.93 2.766(2) yes
O21 H211 O16 1_556 163 0.85 1.92 2.747(2) yes
O21 H212 O4 . 175 0.82 1.96 2.770(2) yes
O18 H183 O7 1_545 126 0.83 2.55 3.109(2) yes
O18 H183 O8 1_545 159 0.83 2.03 2.820(2) yes
O18 H182 O16 . 165 0.82 2.18 2.982(2) yes
O19 H192 O18 . 170 0.87 2.00 2.855(2) yes
O19 H193 O21 1_544 171 0.84 1.93 2.770(2) yes
